data_1001180
loop_
_publ_author_name
'Michel, D'
'Kahn, A'

_publ_section_title
;
The Structure of Indium Tungstate In~6~ W O~12~: Its Relation with the
Fluorite Structure
;
_journal_coden_ASTM ACBCAR
_journal_name_full 'Acta Crystallographica B (24,1968-38,1982)'
_journal_page_first 1437
_journal_page_last 1441
_journal_paper_doi 10.1107/S0567740882006104
_journal_volume 38
_journal_year 1982
_chemical_formula_structural 'In6 W O12'
_chemical_formula_sum 'In6 O12 W'
_chemical_name_systematic 'Hexaindium tungsten oxide'
_space_group_IT_number 148
_symmetry_cell_setting trigonal
_symmetry_space_group_name_Hall '-P 3*'
_symmetry_space_group_name_H-M 'R -3 :R'
_cell_angle_alpha 99.01(1)
_cell_angle_beta 99.01(1)
_cell_angle_gamma 99.01(1)
_cell_formula_units_Z 1
_cell_length_a 6.2277(9)
_cell_length_b 6.2277(9)
_cell_length_c 6.2277(9)
_cell_volume 231.5
_exptl_crystal_density_meas 7.5(30)
_refine_ls_R_factor_all 0.032
_cod_original_sg_symbol_H-M 'R -3 R'
_cod_database_code 1001180

loop_
_symmetry_equiv_pos_as_xyz
x,y,z
y,z,x
z,x,y
-x,-y,-z
-y,-z,-x
-z,-x,-y

loop_
_atom_site_aniso_label
_atom_site_aniso_U_11
_atom_site_aniso_U_12
_atom_site_aniso_U_13
_atom_site_aniso_U_22
_atom_site_aniso_U_23
_atom_site_aniso_U_33
W1 0.0034(2) 0.0008(2) 0.0008(2) 0.0034(2) 0.0008(2) 0.0034(2)
In1 0.0043(3) 0.0024(2) 0.0008(2) 0.0071(3) 0.0002(2) 0.0056(3)
O1 0.0129(28) 0.0007(15) 0.0007(15) 0.0104(27) 0.0007(15) 0.0015(20)
O2 0.0079(25) 0.0009(10) 0.0009(10) 0.0044(23) 0.0004(5) 0.0034(22)

loop_
_atom_site_label
_atom_site_type_symbol
_atom_site_symmetry_multiplicity
_atom_site_Wyckoff_symbol
_atom_site_fract_x
_atom_site_fract_y
_atom_site_fract_z
_atom_site_occupancy
_atom_site_attached_hydrogens
_atom_site_calc_flag
W1 W6+ 1 a 0. 0. 0. 1. 0 d
In1 In3+ 6 f 0.1397(1) 0.3214(1) 0.6044(1) 1. 0 d
O1 O2- 6 f -0.0426(15) 0.0974(13) 0.2969(12) 1. 0 d
O2 O2- 6 f 0.4057(12) 0.5838(12) 0.8219(12) 1. 0 d

loop_
_atom_type_symbol
_atom_type_oxidation_number
W6+ 6.000
In3+ 3.000
O2- -2.000
